data_2211013
loop_
_publ_author_name
'Li, Xiu-Mei'
'Wang, Qing-Wei'
'Liu, Bo'

_publ_section_title
;Poly[[[(4,7-diphenyl-1,10-phenanthroline)zinc(II)]-\m-benzene-1,3-dicarboxylato]
 monohydrate]
;
_journal_coeditor_code HB2087
_journal_issue 11
_journal_name_full 'Acta Crystallographica Section E'
_journal_page_first m2813
_journal_page_last m2815
_journal_paper_doi 10.1107/S160053680603193X
_journal_volume 62
_journal_year 2006
_chemical_formula_iupac '[Zn (C8 H4 O4) (C24 H16 N2)], H2 O1'
_chemical_formula_moiety 'C32 H20 N2 O4 Zn, H2 O'
_chemical_formula_sum 'C32 H22 N2 O5 Zn'
_chemical_formula_weight 579.89
_chemical_name_systematic
;Poly[[(4,7-diphenyl-1,10-phenanthroline)zinc(II)]-\m-benzene-1,3-dicarboxylato]
monohydrate]
;
_space_group_IT_number 14
_symmetry_cell_setting monoclinic
_symmetry_space_group_name_Hall '-P 2ybc'
_symmetry_space_group_name_H-M 'P 1 21/c 1'
_atom_sites_solution_hydrogens geom
_atom_sites_solution_primary direct
_atom_sites_solution_secondary difmap
_audit_creation_method SHELXL-97
_cell_angle_alpha 90.00
_cell_angle_beta 96.647(2)
_cell_angle_gamma 90.00
_cell_formula_units_Z 4
_cell_length_a 11.4746(16)
_cell_length_b 12.5849(17)
_cell_length_c 17.284(2)
_cell_measurement_temperature 292(2)
_cell_measurement_theta_max 26.4
_cell_measurement_theta_min 2.37
_cell_volume 2479.1(6)
_computing_cell_refinement 'SAINT (Bruker, 1998 or 2000)'
_computing_data_collection 'SMART (Bruker, 1998 or 2000)'
_computing_data_reduction SAINT
_computing_molecular_graphics 'SHELXTL and MERCURY (Macrae <i>et al.</i>,  2006)'
_computing_publication_material SHELXTL
_computing_structure_refinement 'SHELXL97 (Sheldrick, 1997)'
_computing_structure_solution 'SHELXTL (Bruker, 2000)'
_diffrn_ambient_temperature 292(2)
_diffrn_measured_fraction_theta_full 0.973
_diffrn_measured_fraction_theta_max 0.973
_diffrn_measurement_device_type 'Bruker SMART CCD'
_diffrn_measurement_method \w
_diffrn_radiation_monochromator graphite
_diffrn_radiation_source 'fine-focus sealed tube'
_diffrn_radiation_type MoK\a
_diffrn_radiation_wavelength 0.71073
_diffrn_reflns_av_R_equivalents 0.0446
_diffrn_reflns_av_sigmaI/netI 0.0386
_diffrn_reflns_limit_h_max 14
_diffrn_reflns_limit_h_min -14
_diffrn_reflns_limit_k_max 15
_diffrn_reflns_limit_k_min -15
_diffrn_reflns_limit_l_max 18
_diffrn_reflns_limit_l_min -21
_diffrn_reflns_number 13506
_diffrn_reflns_theta_full 26.40
_diffrn_reflns_theta_max 26.40
_diffrn_reflns_theta_min 2.37
_diffrn_standards_decay_% 0
_diffrn_standards_interval_count 0
_diffrn_standards_number 0
_exptl_absorpt_coefficient_mu 1.040
_exptl_absorpt_correction_T_max 0.833
_exptl_absorpt_correction_T_min 0.730
_exptl_absorpt_correction_type multi-scan
_exptl_absorpt_process_details '(SADABS; Bruker, 1998)'
_exptl_crystal_colour yellow
_exptl_crystal_density_diffrn 1.554
_exptl_crystal_density_method 'not measured'
_exptl_crystal_description block
_exptl_crystal_F_000 1192
_exptl_crystal_size_max 0.37
_exptl_crystal_size_mid 0.25
_exptl_crystal_size_min 0.17
_refine_diff_density_max 0.478
_refine_diff_density_min -0.573
_refine_ls_extinction_method none
_refine_ls_goodness_of_fit_ref 1.125
_refine_ls_hydrogen_treatment constr
_refine_ls_matrix_type full
_refine_ls_number_parameters 361
_refine_ls_number_reflns 4957
_refine_ls_number_restraints 0
_refine_ls_restrained_S_all 1.125
_refine_ls_R_factor_all 0.0401
_refine_ls_R_factor_gt 0.0349
_refine_ls_shift/su_max 0.001
_refine_ls_shift/su_mean 0.000
_refine_ls_structure_factor_coef Fsqd
_refine_ls_weighting_details 'calc w=1/[\s^2^(Fo^2^)+(0.0609P)^2^+0.0069P] where P=(Fo^2^+2Fc^2^)/3'
_refine_ls_weighting_scheme calc
_refine_ls_wR_factor_gt 0.0982
_refine_ls_wR_factor_ref 0.1006
_reflns_number_gt 4296
_reflns_number_total 4957
_reflns_threshold_expression I>2\s(I)
_cod_data_source_file hb2087.cif
_cod_data_source_block I
_cod_depositor_comments
;
The following automatic conversions were performed:

'_chemical_melting_point' value 'not measured' was changed to '?' -
the value is undefined or not given.

Automatic conversion script
Id: cif_fix_values 1646 2011-03-28 12:23:43Z adriana 

The following automatic conversions were performed:

'_chemical_melting_point' value 'not measured' was changed to '?' -
the value is undefined or not given.

Automatic conversion script
Id: cif_fix_values 1715 2011-07-08 13:25:40Z adriana 
;
_cod_original_cell_volume 2479.2(6)
_cod_original_sg_symbol_H-M 'P 21/c'
_cod_database_code 2211013
_cod_database_fobs_code 2211013

loop_
_symmetry_equiv_pos_as_xyz
'x, y, z'
'-x, y+1/2, -z+1/2'
'-x, -y, -z'
'x, -y-1/2, z-1/2'

loop_
_atom_site_type_symbol
_atom_site_label
_atom_site_fract_x
_atom_site_fract_y
_atom_site_fract_z
_atom_site_U_iso_or_equiv
_atom_site_adp_type
_atom_site_calc_flag
_atom_site_refinement_flags
_atom_site_occupancy
Zn Zn1 0.353507(18) 0.412335(18) 0.502509(12) 0.02247(10) Uani d . 1
N N2 0.18712(14) 0.33027(14) 0.48252(10) 0.0261(4) Uani d . 1
N N1 0.23449(13) 0.52951(13) 0.44713(10) 0.0248(4) Uani d . 1
C C20 -0.10580(17) 0.41706(16) 0.39164(13) 0.0265(4) Uani d . 1
H H20A -0.1826 0.3926 0.3825 0.032 Uiso calc R 1
C C9 0.26227(18) 0.62698(17) 0.42781(13) 0.0305(5) Uani d . 1
H H9A 0.3378 0.6516 0.4434 0.037 Uiso calc R 1
C C32 0.09764(16) 0.38748(16) 0.44510(11) 0.0229(4) Uani d . 1
C C31 0.12296(16) 0.49587(15) 0.42615(11) 0.0225(4) Uani d . 1
C C18 0.03524(16) 0.56011(16) 0.38653(11) 0.0232(4) Uani d . 1
C C21 -0.01499(16) 0.34514(16) 0.42357(11) 0.0247(4) Uani d . 1
C C30 0.16656(18) 0.22972(18) 0.49813(13) 0.0333(5) Uani d . 1
H H30A 0.2261 0.1906 0.5260 0.040 Uiso calc R 1
C C19 -0.08236(16) 0.51871(16) 0.37470(12) 0.0261(4) Uani d . 1
H H19A -0.1435 0.5631 0.3549 0.031 Uiso calc R 1
C C10 0.18320(18) 0.69436(17) 0.38504(13) 0.0314(5) Uani d . 1
H H10A 0.2077 0.7614 0.3710 0.038 Uiso calc R 1
C C23 -0.14390(17) 0.18039(17) 0.40776(13) 0.0295(5) Uani d . 1
C C17 -0.09055(18) 0.6987(2) 0.25297(13) 0.0348(5) Uani d . 1
H H17A -0.0883 0.6278 0.2380 0.042 Uiso calc R 1
C C22 -0.03249(17) 0.23567(17) 0.43622(12) 0.0279(4) Uani d . 1
C C11 0.06824(17) 0.66305(16) 0.36299(12) 0.0272(4) Uani d . 1
C C12 -0.01400(17) 0.73557(17) 0.31617(12) 0.0297(5) Uani d . 1
C C29 0.06038(18) 0.17966(18) 0.47495(13) 0.0338(5) Uani d . 1
H H29A 0.0516 0.1078 0.4855 0.041 Uiso calc R 1
C C28 -0.1960(2) 0.10966(19) 0.45495(15) 0.0403(6) Uani d . 1
H H28A -0.1622 0.0984 0.5058 0.048 Uiso calc R 1
C C24 -0.19580(18) 0.19525(18) 0.33151(13) 0.0338(5) Uani d . 1
H H24A -0.1624 0.2423 0.2989 0.041 Uiso calc R 1
C C13 -0.0156(2) 0.84260(19) 0.33404(14) 0.0380(5) Uani d . 1
H H13A 0.0381 0.8692 0.3738 0.046 Uiso calc R 1
C C25 -0.2963(2) 0.1407(2) 0.30425(15) 0.0407(6) Uani d . 1
H H25A -0.3298 0.1507 0.2532 0.049 Uiso calc R 1
C C26 -0.3474(2) 0.0715(2) 0.35192(18) 0.0487(7) Uani d . 1
H H26A -0.4156 0.0354 0.3332 0.058 Uiso calc R 1
C C14 -0.0957(2) 0.9110(2) 0.29368(17) 0.0469(7) Uani d . 1
H H14A -0.0968 0.9825 0.3072 0.056 Uiso calc R 1
C C16 -0.1694(2) 0.7677(2) 0.21271(14) 0.0421(6) Uani d . 1
H H16A -0.2204 0.7427 0.1709 0.050 Uiso calc R 1
C C15 -0.1734(2) 0.8729(2) 0.23379(15) 0.0454(6) Uani d . 1
H H15A -0.2286 0.9181 0.2075 0.054 Uiso calc R 1
C C27 -0.2971(2) 0.0559(2) 0.42753(17) 0.0503(7) Uani d . 1
H H27A -0.3314 0.0092 0.4599 0.060 Uiso calc R 1
O OW 0.5926(4) 0.8727(3) 0.5575(2) 0.1594(15) Uani d . 1
H H1 0.5864 0.8160 0.5946 0.191 Uiso d R 1
H H2 0.5708 0.8200 0.5162 0.191 Uiso d R 1
O O2 0.44592(12) 0.29654(12) 0.55949(8) 0.0318(3) Uani d . 1
C C1 0.41517(17) 0.27640(16) 0.62722(12) 0.0251(4) Uani d . 1
O O1 0.33072(13) 0.31725(13) 0.65362(9) 0.0370(4) Uani d . 1
C C8 0.46991(17) 0.17730(16) 0.75216(11) 0.0242(4) Uani d . 1
H H8A 0.4122 0.2157 0.7735 0.029 Uiso calc R 1
C C3 0.57597(17) 0.13817(17) 0.64384(12) 0.0275(4) Uani d . 1
H H3A 0.5896 0.1497 0.5925 0.033 Uiso calc R 1
C C2 0.48935(16) 0.19547(15) 0.67518(11) 0.0230(4) Uani d . 1
C C7 0.51303(18) 0.07964(15) 0.87999(12) 0.0254(4) Uani d . 1
C C6 0.53602(17) 0.10219(15) 0.79749(12) 0.0235(4) Uani d . 1
C C5 0.62284(17) 0.04555(17) 0.76496(12) 0.0289(5) Uani d . 1
H H5A 0.6677 -0.0046 0.7946 0.035 Uiso calc R 1
C C4 0.64225(18) 0.06389(18) 0.68875(13) 0.0325(5) Uani d . 1
H H4A 0.7004 0.0260 0.6674 0.039 Uiso calc R 1
O O4 0.41708(13) 0.11162(13) 0.89993(8) 0.0348(4) Uani d . 1
O O3 0.59039(14) 0.03176(13) 0.92301(9) 0.0399(4) Uani d . 1

loop_
_atom_site_aniso_label
_atom_site_aniso_U_11
_atom_site_aniso_U_22
_atom_site_aniso_U_33
_atom_site_aniso_U_12
_atom_site_aniso_U_13
_atom_site_aniso_U_23
Zn1 0.02035(14) 0.02661(16) 0.01926(15) -0.00097(8) -0.00280(9) 0.00056(8)
N2 0.0216(8) 0.0299(9) 0.0254(9) -0.0004(7) -0.0036(7) 0.0029(7)
N1 0.0192(8) 0.0276(9) 0.0262(9) -0.0026(7) -0.0029(6) -0.0008(7)
C20 0.0173(9) 0.0306(11) 0.0308(12) -0.0017(8) -0.0009(8) -0.0016(8)
C9 0.0241(10) 0.0307(11) 0.0348(12) -0.0059(9) -0.0042(9) -0.0003(9)
C32 0.0216(9) 0.0263(10) 0.0202(10) -0.0003(8) -0.0003(7) -0.0016(8)
C31 0.0210(9) 0.0251(10) 0.0208(10) -0.0003(7) -0.0003(7) -0.0033(8)
C18 0.0213(9) 0.0254(10) 0.0220(10) 0.0002(8) -0.0005(8) -0.0016(8)
C21 0.0228(9) 0.0279(11) 0.0229(10) -0.0024(8) 0.0011(8) -0.0012(8)
C30 0.0311(11) 0.0298(12) 0.0365(13) -0.0005(9) -0.0062(9) 0.0088(9)
C19 0.0206(9) 0.0284(11) 0.0282(11) 0.0036(8) -0.0022(8) -0.0015(8)
C10 0.0275(10) 0.0255(11) 0.0399(13) -0.0047(8) -0.0014(9) 0.0049(9)
C23 0.0257(10) 0.0260(11) 0.0357(12) -0.0043(8) -0.0012(9) 0.0002(9)
C17 0.0308(11) 0.0419(13) 0.0315(12) -0.0002(9) 0.0032(9) 0.0041(10)
C22 0.0263(10) 0.0294(11) 0.0274(11) -0.0053(8) 0.0004(8) 0.0009(8)
C11 0.0254(10) 0.0278(11) 0.0279(11) 0.0009(8) 0.0003(8) -0.0001(8)
C12 0.0248(10) 0.0338(12) 0.0303(12) 0.0018(8) 0.0025(8) 0.0076(9)
C29 0.0311(11) 0.0276(11) 0.0414(13) -0.0043(9) -0.0010(10) 0.0078(9)
C28 0.0387(13) 0.0384(13) 0.0429(15) -0.0108(10) 0.0001(11) 0.0054(11)
C24 0.0311(11) 0.0303(12) 0.0387(13) -0.0024(9) -0.0009(9) -0.0003(9)
C13 0.0386(12) 0.0342(12) 0.0397(14) 0.0022(10) -0.0020(10) 0.0065(10)
C25 0.0349(12) 0.0393(14) 0.0446(15) 0.0000(10) -0.0090(10) -0.0042(11)
C26 0.0306(12) 0.0449(15) 0.068(2) -0.0108(10) -0.0045(12) -0.0116(13)
C14 0.0480(15) 0.0379(14) 0.0556(18) 0.0111(11) 0.0087(13) 0.0151(11)
C16 0.0309(11) 0.0652(18) 0.0291(13) 0.0026(11) -0.0008(9) 0.0128(11)
C15 0.0327(12) 0.0605(17) 0.0427(15) 0.0113(11) 0.0036(11) 0.0239(13)
C27 0.0445(15) 0.0426(14) 0.0639(19) -0.0177(12) 0.0074(13) 0.0062(13)
OW 0.202(4) 0.137(3) 0.146(3) -0.017(3) 0.047(3) -0.039(3)
O2 0.0319(8) 0.0396(9) 0.0232(8) 0.0053(6) -0.0003(6) 0.0100(6)
C1 0.0238(9) 0.0255(10) 0.0245(11) -0.0027(8) -0.0028(8) 0.0029(8)
O1 0.0355(8) 0.0384(9) 0.0373(9) 0.0109(7) 0.0054(7) 0.0075(7)
C8 0.0221(9) 0.0252(11) 0.0250(11) -0.0006(7) 0.0012(8) 0.0016(8)
C3 0.0280(10) 0.0311(11) 0.0239(11) -0.0015(9) 0.0051(8) 0.0047(8)
C2 0.0227(9) 0.0233(10) 0.0218(10) -0.0027(7) -0.0020(8) 0.0031(8)
C7 0.0294(11) 0.0238(11) 0.0213(11) -0.0061(8) -0.0049(8) 0.0013(7)
C6 0.0220(9) 0.0254(10) 0.0217(10) -0.0041(8) -0.0033(8) 0.0025(8)
C5 0.0240(10) 0.0308(11) 0.0307(12) 0.0028(8) -0.0024(8) 0.0058(9)
C4 0.0253(10) 0.0366(12) 0.0361(13) 0.0068(9) 0.0061(9) 0.0025(10)
O4 0.0323(8) 0.0508(10) 0.0210(8) -0.0002(7) 0.0022(6) 0.0049(7)
O3 0.0473(9) 0.0416(10) 0.0278(9) 0.0075(8) -0.0090(7) 0.0086(7)

loop_
_atom_type_symbol
_atom_type_description
_atom_type_scat_dispersion_real
_atom_type_scat_dispersion_imag
_atom_type_scat_source
C C 0.0033 0.0016 'International Tables Vol C Tables 4.2.6.8 and 6.1.1.4'
H H 0.0000 0.0000 'International Tables Vol C Tables 4.2.6.8 and 6.1.1.4'
N N 0.0061 0.0033 'International Tables Vol C Tables 4.2.6.8 and 6.1.1.4'
O O 0.0106 0.0060 'International Tables Vol C Tables 4.2.6.8 and 6.1.1.4'
Zn Zn 0.2839 1.4301 'International Tables Vol C Tables 4.2.6.8 and 6.1.1.4'

loop_
_geom_angle_atom_site_label_1
_geom_angle_atom_site_label_2
_geom_angle_atom_site_label_3
_geom_angle_site_symmetry_1
_geom_angle_site_symmetry_3
_geom_angle
_geom_angle_publ_flag
O2 Zn1 O4 . 4_565 95.69(6) y
O2 Zn1 O3 . 2_656 96.67(7) y
O4 Zn1 O3 4_565 2_656 123.14(7) y
O2 Zn1 N1 . . 172.70(6) y
O4 Zn1 N1 4_565 . 89.25(6) y
O3 Zn1 N1 2_656 . 85.04(7) y
O2 Zn1 N2 . . 97.99(6) y
O4 Zn1 N2 4_565 . 100.99(6) y
O3 Zn1 N2 2_656 . 131.50(7) y
N1 Zn1 N2 . . 75.74(6) y
C30 N2 C32 . . 117.58(17) ?
C30 N2 Zn1 . . 126.88(14) ?
C32 N2 Zn1 . . 115.37(13) ?
C9 N1 C31 . . 118.05(17) ?
C9 N1 Zn1 . . 126.05(13) ?
C31 N1 Zn1 . . 115.75(13) ?
C19 C20 C21 . . 121.75(18) ?
C19 C20 H20A . . 119.1 ?
C21 C20 H20A . . 119.1 ?
N1 C9 C10 . . 122.64(18) ?
N1 C9 H9A . . 118.7 ?
C10 C9 H9A . . 118.7 ?
N2 C32 C21 . . 123.14(19) ?
N2 C32 C31 . . 116.74(16) ?
C21 C32 C31 . . 120.11(17) ?
N1 C31 C18 . . 123.42(18) ?
N1 C31 C32 . . 116.33(16) ?
C18 C31 C32 . . 120.23(17) ?
C31 C18 C11 . . 117.64(17) ?
C31 C18 C19 . . 117.89(18) ?
C11 C18 C19 . . 124.44(18) ?
C32 C21 C22 . . 118.09(18) ?
C32 C21 C20 . . 117.69(18) ?
C22 C21 C20 . . 124.21(18) ?
N2 C30 C29 . . 123.17(19) ?
N2 C30 H30A . . 118.4 ?
C29 C30 H30A . . 118.4 ?
C20 C19 C18 . . 121.39(18) ?
C20 C19 H19A . . 119.3 ?
C18 C19 H19A . . 119.3 ?
C11 C10 C9 . . 120.9(2) ?
C11 C10 H10A . . 119.5 ?
C9 C10 H10A . . 119.5 ?
C28 C23 C24 . . 118.4(2) ?
C28 C23 C22 . . 121.17(19) ?
C24 C23 C22 . . 120.41(19) ?
C16 C17 C12 . . 120.0(2) ?
C16 C17 H17A . . 120.0 ?
C12 C17 H17A . . 120.0 ?
C29 C22 C21 . . 117.14(18) ?
C29 C22 C23 . . 120.37(19) ?
C21 C22 C23 . . 122.47(18) ?
C10 C11 C18 . . 117.15(18) ?
C10 C11 C12 . . 119.98(19) ?
C18 C11 C12 . . 122.86(17) ?
C13 C12 C17 . . 118.3(2) ?
C13 C12 C11 . . 120.08(19) ?
C17 C12 C11 . . 121.6(2) ?
C22 C29 C30 . . 120.6(2) ?
C22 C29 H29A . . 119.7 ?
C30 C29 H29A . . 119.7 ?
C27 C28 C23 . . 121.0(2) ?
C27 C28 H28A . . 119.5 ?
C23 C28 H28A . . 119.5 ?
C25 C24 C23 . . 120.4(2) ?
C25 C24 H24A . . 119.8 ?
C23 C24 H24A . . 119.8 ?
C12 C13 C14 . . 121.1(2) ?
C12 C13 H13A . . 119.4 ?
C14 C13 H13A . . 119.4 ?
C26 C25 C24 . . 120.6(2) ?
C26 C25 H25A . . 119.7 ?
C24 C25 H25A . . 119.7 ?
C25 C26 C27 . . 119.8(2) ?
C25 C26 H26A . . 120.1 ?
C27 C26 H26A . . 120.1 ?
C15 C14 C13 . . 119.8(2) ?
C15 C14 H14A . . 120.1 ?
C13 C14 H14A . . 120.1 ?
C15 C16 C17 . . 120.7(2) ?
C15 C16 H16A . . 119.6 ?
C17 C16 H16A . . 119.6 ?
C14 C15 C16 . . 119.9(2) ?
C14 C15 H15A . . 120.0 ?
C16 C15 H15A . . 120.0 ?
C28 C27 C26 . . 119.9(2) ?
C28 C27 H27A . . 120.1 ?
C26 C27 H27A . . 120.1 ?
H1 OW H2 . . 87.2 ?
C1 O2 Zn1 . . 114.03(13) ?
O1 C1 O2 . . 124.47(18) ?
O1 C1 C2 . . 119.71(18) ?
O2 C1 C2 . . 115.81(17) ?
C2 C8 C6 . . 120.72(18) ?
C2 C8 H8A . . 119.6 ?
C6 C8 H8A . . 119.6 ?
C4 C3 C2 . . 120.24(19) ?
C4 C3 H3A . . 119.9 ?
C2 C3 H3A . . 119.9 ?
C3 C2 C8 . . 119.24(18) ?
C3 C2 C1 . . 121.28(18) ?
C8 C2 C1 . . 119.47(17) ?
O3 C7 O4 . . 125.3(2) ?
O3 C7 C6 . . 117.73(19) ?
O4 C7 C6 . . 117.00(17) ?
C8 C6 C5 . . 119.16(19) ?
C8 C6 C7 . . 121.05(18) ?
C5 C6 C7 . . 119.77(18) ?
C4 C5 C6 . . 120.05(19) ?
C4 C5 H5A . . 120.0 ?
C6 C5 H5A . . 120.0 ?
C5 C4 C3 . . 120.6(2) ?
C5 C4 H4A . . 119.7 ?
C3 C4 H4A . . 119.7 ?
C7 O4 Zn1 . 4_566 127.63(14) ?
C7 O3 Zn1 . 2_646 152.46(16) ?

loop_
_geom_bond_atom_site_label_1
_geom_bond_atom_site_label_2
_geom_bond_site_symmetry_2
_geom_bond_distance
_geom_bond_publ_flag
Zn1 O2 . 1.9941(14) y
Zn1 O4 4_565 2.0164(15) y
Zn1 O3 2_656 2.0344(15) y
Zn1 N1 . 2.1571(17) y
Zn1 N2 . 2.1630(17) y
N2 C30 . 1.321(3) ?
N2 C32 . 1.355(2) ?
N1 C9 . 1.320(3) ?
N1 C31 . 1.357(2) ?
C20 C19 . 1.347(3) ?
C20 C21 . 1.441(3) ?
C20 H20A . 0.9300 ?
C9 C10 . 1.391(3) ?
C9 H9A . 0.9300 ?
C32 C21 . 1.407(3) ?
C32 C31 . 1.440(3) ?
C31 C18 . 1.406(3) ?
C18 C11 . 1.422(3) ?
C18 C19 . 1.439(3) ?
C21 C22 . 1.413(3) ?
C30 C29 . 1.389(3) ?
C30 H30A . 0.9300 ?
C19 H19A . 0.9300 ?
C10 C11 . 1.387(3) ?
C10 H10A . 0.9300 ?
C23 C28 . 1.389(3) ?
C23 C24 . 1.395(3) ?
C23 C22 . 1.488(3) ?
C17 C16 . 1.382(3) ?
C17 C12 . 1.399(3) ?
C17 H17A . 0.9300 ?
C22 C29 . 1.384(3) ?
C11 C12 . 1.484(3) ?
C12 C13 . 1.382(3) ?
C29 H29A . 0.9300 ?
C28 C27 . 1.379(3) ?
C28 H28A . 0.9300 ?
C24 C25 . 1.377(3) ?
C24 H24A . 0.9300 ?
C13 C14 . 1.388(3) ?
C13 H13A . 0.9300 ?
C25 C26 . 1.376(4) ?
C25 H25A . 0.9300 ?
C26 C27 . 1.380(4) ?
C26 H26A . 0.9300 ?
C14 C15 . 1.372(4) ?
C14 H14A . 0.9300 ?
C16 C15 . 1.375(4) ?
C16 H16A . 0.9300 ?
C15 H15A . 0.9300 ?
C27 H27A . 0.9300 ?
OW H1 . 0.9672 ?
OW H2 . 0.9853 ?
C1 O2 . 1.286(2) y
C1 O1 . 1.230(2) y
C1 C2 . 1.512(3) ?
C8 C2 . 1.393(3) ?
C8 C6 . 1.395(3) ?
C8 H8A . 0.9300 ?
C3 C4 . 1.385(3) ?
C3 C2 . 1.388(3) ?
C3 H3A . 0.9300 ?
C7 O3 . 1.245(2) y
C7 O4 . 1.257(3) y
C7 C6 . 1.507(3) ?
C6 C5 . 1.395(3) ?
C5 C4 . 1.381(3) ?
C5 H5A . 0.9300 ?
C4 H4A . 0.9300 ?
O4 Zn1 4_566 2.0164(15) ?
O3 Zn1 2_646 2.0344(15) ?

loop_
_geom_hbond_atom_site_label_D
_geom_hbond_atom_site_label_H
_geom_hbond_atom_site_label_A
_geom_hbond_site_symmetry_A
_geom_hbond_distance_DH
_geom_hbond_distance_HA
_geom_hbond_distance_DA
_geom_hbond_angle_DHA
OW H1 O4 2_656 0.97 2.57 3.372(4) 140
OW H2 O2 3_666 0.99 1.96 2.935(4) 170
